data_7242038
loop_
_publ_author_name
'Venter, Chan\'e'
'Akerman, Matthew P.'

_publ_section_title
;
 Pre-organisation of ligand donor sets modulates the supramolecular
 structure of bis(pyridyl--imine) silver(i) chelates
;
_journal_issue 5
_journal_name_full CrystEngComm
_journal_page_first 1294
_journal_page_last 1304
_journal_paper_doi 10.1039/D0CE01610A
_journal_volume 23
_journal_year 2021
_chemical_formula_moiety 'C18 H14 Ag N4, F6 Sb'
_chemical_formula_sum 'C18 H14 Ag F6 N4 Sb'
_chemical_formula_weight 629.95
_space_group_crystal_system monoclinic
_space_group_IT_number 14
_space_group_name_Hall '-P 2yn'
_space_group_name_H-M_alt 'P 1 21/n 1'
_atom_sites_solution_hydrogens geom
_atom_sites_solution_primary direct
_audit_creation_method SHELXL-2014/7
_audit_update_record
;
2020-09-23 deposited with the CCDC.	2021-01-08 downloaded from the CCDC.
;
_cell_angle_alpha 90
_cell_angle_beta 91.982(2)
_cell_angle_gamma 90
_cell_formula_units_Z 4
_cell_length_a 7.7112(3)
_cell_length_b 12.8858(6)
_cell_length_c 19.6573(8)
_cell_measurement_reflns_used 5696
_cell_measurement_temperature 100(2)
_cell_measurement_theta_max 30.1
_cell_measurement_theta_min 1.9
_cell_volume 1952.08(14)
_computing_cell_refinement 'SAINT-Plus (Bruker, 2012)'
_computing_data_collection 'APEX2 (Bruker, 2012)'
_computing_data_reduction 'SAINT-Plus (Bruker, 2012)'
_computing_molecular_graphics 'WinGX (Farrugia, 2012)'
_computing_structure_refinement 'SHELXL-2014/7 (Sheldrick, 2014)'
_computing_structure_solution 'SHELXL-2014/7 (Sheldrick, 2014)'
_diffrn_ambient_temperature 100(2)
_diffrn_measured_fraction_theta_full 0.999
_diffrn_measured_fraction_theta_max 0.995
_diffrn_measurement_device_type 'Bruker APEXII CCD'
_diffrn_measurement_method '\w and \f-scans'
_diffrn_radiation_monochromator graphite
_diffrn_radiation_source 'Incoatec microsource'
_diffrn_radiation_type MoK\a
_diffrn_radiation_wavelength 0.71073
_diffrn_reflns_av_R_equivalents 0.0251
_diffrn_reflns_av_unetI/netI 0.0262
_diffrn_reflns_Laue_measured_fraction_full 0.999
_diffrn_reflns_Laue_measured_fraction_max 0.995
_diffrn_reflns_limit_h_max 10
_diffrn_reflns_limit_h_min -10
_diffrn_reflns_limit_k_max 10
_diffrn_reflns_limit_k_min -18
_diffrn_reflns_limit_l_max 27
_diffrn_reflns_limit_l_min -27
_diffrn_reflns_number 22099
_diffrn_reflns_point_group_measured_fraction_full 0.999
_diffrn_reflns_point_group_measured_fraction_max 0.995
_diffrn_reflns_theta_full 25.242
_diffrn_reflns_theta_max 30.075
_diffrn_reflns_theta_min 1.890
_exptl_absorpt_coefficient_mu 2.455
_exptl_absorpt_correction_T_max 0.7460
_exptl_absorpt_correction_T_min 0.7002
_exptl_absorpt_correction_type multi-scan
_exptl_absorpt_process_details 'SADABS, Bruker 2012'
_exptl_crystal_colour 'pale yellow'
_exptl_crystal_density_diffrn 2.143
_exptl_crystal_description parallelpiped
_exptl_crystal_F_000 1208
_exptl_crystal_size_max 0.090
_exptl_crystal_size_mid 0.060
_exptl_crystal_size_min 0.050
_refine_diff_density_max 1.816
_refine_diff_density_min -0.599
_refine_diff_density_rms 0.101
_refine_ls_extinction_method none
_refine_ls_goodness_of_fit_ref 1.034
_refine_ls_hydrogen_treatment constr
_refine_ls_matrix_type full
_refine_ls_number_parameters 271
_refine_ls_number_reflns 5696
_refine_ls_number_restraints 0
_refine_ls_restrained_S_all 1.034
_refine_ls_R_factor_all 0.0284
_refine_ls_R_factor_gt 0.0239
_refine_ls_shift/su_max 0.002
_refine_ls_shift/su_mean 0.000
_refine_ls_structure_factor_coef Fsqd
_refine_ls_weighting_details 'w=1/[\s^2^(Fo^2^)+(0.0229P)^2^+1.7912P] where P=(Fo^2^+2Fc^2^)/3'
_refine_ls_weighting_scheme calc
_refine_ls_wR_factor_gt 0.0532
_refine_ls_wR_factor_ref 0.0553
_reflns_Friedel_coverage 0.000
_reflns_number_gt 5072
_reflns_number_total 5696
_reflns_threshold_expression 'I > 2\s(I)'
_cod_data_source_file d0ce01610a2.cif
_cod_data_source_block shelx
_cod_depositor_comments 'Adding full bibliography for 7242038--7242041.cif.'
_cod_original_sg_symbol_H-M 'P 21/n'
_cod_database_code 7242038
_shelx_shelxl_version_number 2014/7
_shelx_space_group_comment
;
The symmetry employed for this shelxl refinement is uniquely defined
by the following loop, which should always be used as a source of
symmetry information in preference to the above space-group names.
They are only intended as comments.
;
_shelx_estimated_absorpt_t_min 0.809
_shelx_estimated_absorpt_t_max 0.887

loop_
_space_group_symop_operation_xyz
'x, y, z'
'-x+1/2, y+1/2, -z+1/2'
'-x, -y, -z'
'x-1/2, -y-1/2, z-1/2'

loop_
_atom_site_label
_atom_site_type_symbol
_atom_site_fract_x
_atom_site_fract_y
_atom_site_fract_z
_atom_site_U_iso_or_equiv
_atom_site_adp_type
_atom_site_occupancy
_atom_site_site_symmetry_order
_atom_site_calc_flag
_atom_site_refinement_flags_posn
_atom_site_refinement_flags_adp
_atom_site_refinement_flags_occupancy
_atom_site_disorder_assembly
_atom_site_disorder_group
Sb1 Sb 1.11117(2) 0.48724(2) 0.16863(2) 0.01670(4) Uani 1 1 d . . . . .
Ag1 Ag 0.32103(2) 0.40937(2) 0.46387(2) 0.01804(5) Uani 1 1 d . . . . .
F1 F 1.0869(2) 0.55337(13) 0.25257(7) 0.0359(4) Uani 1 1 d . . . . .
F2 F 1.25490(18) 0.38662(12) 0.20981(8) 0.0315(3) Uani 1 1 d . . . . .
F3 F 1.13714(19) 0.42052(12) 0.08479(7) 0.0313(3) Uani 1 1 d . . . . .
F4 F 1.30433(18) 0.56977(11) 0.15149(7) 0.0286(3) Uani 1 1 d . . . . .
F5 F 0.92052(18) 0.40192(12) 0.18558(8) 0.0333(4) Uani 1 1 d . . . . .
N1 N 0.4439(2) 0.48723(15) 0.37575(9) 0.0176(4) Uani 1 1 d . . . . .
N5 N 0.2325(2) 0.27172(15) 0.52349(9) 0.0163(4) Uani 1 1 d . . . . .
F6 F 0.9652(2) 0.58486(13) 0.12663(9) 0.0411(4) Uani 1 1 d . . . . .
C5 C 0.4425(3) 0.59189(18) 0.37177(11) 0.0176(4) Uani 1 1 d . . . . .
C6 C 0.3518(3) 0.64946(18) 0.42504(11) 0.0172(4) Uani 1 1 d . . . . .
H1 H 0.3295 0.7217 0.4207 0.021 Uiso 1 1 calc R U . . .
N3 N 0.3042(2) 0.59865(15) 0.47737(9) 0.0167(4) Uani 1 1 d . . . . .
C7 C 0.2100(2) 0.64576(17) 0.53017(10) 0.0145(4) Uani 1 1 d . . . . .
C8 C 0.2032(3) 0.75239(18) 0.54335(11) 0.0181(4) Uani 1 1 d . . . . .
H10 H 0.2655 0.7994 0.5161 0.022 Uiso 1 1 calc R U . . .
C9 C 0.1061(3) 0.78938(18) 0.59597(11) 0.0194(4) Uani 1 1 d . . . . .
H9 H 0.1024 0.8618 0.6050 0.023 Uiso 1 1 calc R U . . .
C10 C 0.0138(3) 0.72092(18) 0.63578(11) 0.0183(4) Uani 1 1 d . . . . .
H8 H -0.0561 0.7470 0.6708 0.022 Uiso 1 1 calc R U . . .
C11 C 0.0230(3) 0.61503(17) 0.62473(10) 0.0161(4) Uani 1 1 d . . . . .
H7 H -0.0389 0.5687 0.6526 0.019 Uiso 1 1 calc R U . . .
C12 C 0.1234(2) 0.57616(17) 0.57252(10) 0.0141(4) Uani 1 1 d . . . . .
N4 N 0.1448(2) 0.46971(14) 0.55828(9) 0.0141(3) Uani 1 1 d . . . . .
C13 C 0.0920(2) 0.39675(17) 0.59578(10) 0.0146(4) Uani 1 1 d . . . . .
H6 H 0.0311 0.4117 0.6358 0.017 Uiso 1 1 calc R U . . .
C14 C 0.1269(2) 0.28836(17) 0.57617(10) 0.0151(4) Uani 1 1 d . . . . .
C18 C 0.2620(3) 0.17363(18) 0.50494(11) 0.0192(4) Uani 1 1 d . . . . .
H5 H 0.3366 0.1613 0.4683 0.023 Uiso 1 1 calc R U . . .
C17 C 0.1887(3) 0.08901(18) 0.53677(12) 0.0217(5) Uani 1 1 d . . . . .
H4 H 0.2117 0.0205 0.5217 0.026 Uiso 1 1 calc R U . . .
C16 C 0.0820(3) 0.10584(18) 0.59053(12) 0.0209(5) Uani 1 1 d . . . . .
H3 H 0.0299 0.0492 0.6131 0.025 Uiso 1 1 calc R U . . .
C15 C 0.0522(3) 0.20740(18) 0.61102(11) 0.0182(4) Uani 1 1 d . . . . .
H2 H -0.0186 0.2211 0.6486 0.022 Uiso 1 1 calc R U . . .
C4 C 0.5239(3) 0.6456(2) 0.32062(11) 0.0213(5) Uani 1 1 d . . . . .
H14 H 0.5173 0.7191 0.3181 0.026 Uiso 1 1 calc R U . . .
C3 C 0.6152(3) 0.5895(2) 0.27307(11) 0.0253(5) Uani 1 1 d . . . . .
H11 H 0.6754 0.6244 0.2384 0.030 Uiso 1 1 calc R U . . .
C2 C 0.6171(3) 0.4832(2) 0.27698(11) 0.0247(5) Uani 1 1 d . . . . .
H12 H 0.6781 0.4433 0.2450 0.030 Uiso 1 1 calc R U . . .
C1 C 0.5283(3) 0.4348(2) 0.32850(11) 0.0218(5) Uani 1 1 d . . . . .
H13 H 0.5276 0.3611 0.3302 0.026 Uiso 1 1 calc R U . . .

loop_
_atom_site_aniso_label
_atom_site_aniso_U_11
_atom_site_aniso_U_22
_atom_site_aniso_U_33
_atom_site_aniso_U_23
_atom_site_aniso_U_13
_atom_site_aniso_U_12
Sb1 0.01539(7) 0.02048(8) 0.01444(7) 0.00040(5) 0.00374(5) 0.00104(5)
Ag1 0.02185(8) 0.01756(9) 0.01509(8) -0.00001(6) 0.00604(6) 0.00247(6)
F1 0.0541(10) 0.0337(9) 0.0207(8) -0.0076(6) 0.0153(7) -0.0074(8)
F2 0.0279(7) 0.0276(8) 0.0385(9) 0.0106(7) -0.0037(6) 0.0033(6)
F3 0.0326(7) 0.0410(10) 0.0206(7) -0.0104(6) 0.0073(6) -0.0024(7)
F4 0.0288(7) 0.0257(8) 0.0318(8) 0.0018(6) 0.0087(6) -0.0091(6)
F5 0.0201(6) 0.0399(10) 0.0407(9) -0.0052(7) 0.0118(6) -0.0074(6)
N1 0.0137(8) 0.0263(11) 0.0128(8) -0.0004(7) 0.0007(6) 0.0010(7)
N5 0.0165(8) 0.0168(9) 0.0154(8) -0.0017(7) -0.0005(6) 0.0011(7)
F6 0.0372(9) 0.0429(10) 0.0431(10) 0.0120(8) -0.0016(7) 0.0193(8)
C5 0.0127(8) 0.0248(12) 0.0153(10) 0.0004(8) -0.0009(7) 0.0021(8)
C6 0.0153(9) 0.0196(11) 0.0167(10) 0.0019(8) 0.0001(7) 0.0025(8)
N3 0.0101(7) 0.0312(11) 0.0089(8) -0.0042(7) 0.0014(6) -0.0020(7)
C7 0.0135(8) 0.0160(10) 0.0141(9) -0.0018(8) -0.0006(7) 0.0001(8)
C8 0.0186(9) 0.0166(11) 0.0189(10) 0.0007(8) 0.0002(8) -0.0003(8)
C9 0.0225(10) 0.0153(11) 0.0202(11) -0.0026(8) -0.0015(8) 0.0029(9)
C10 0.0216(10) 0.0184(11) 0.0149(10) -0.0033(8) 0.0007(8) 0.0050(9)
C11 0.0176(9) 0.0181(11) 0.0126(9) -0.0002(8) 0.0010(7) 0.0030(8)
C12 0.0136(8) 0.0155(10) 0.0129(9) -0.0013(8) -0.0022(7) 0.0029(8)
N4 0.0143(7) 0.0145(9) 0.0135(8) -0.0009(7) -0.0006(6) 0.0018(7)
C13 0.0130(8) 0.0175(11) 0.0132(9) -0.0028(8) 0.0012(7) 0.0001(8)
C14 0.0140(8) 0.0169(10) 0.0142(9) -0.0021(8) -0.0025(7) 0.0002(8)
C18 0.0201(10) 0.0188(11) 0.0188(11) -0.0033(9) -0.0003(8) 0.0025(9)
C17 0.0240(11) 0.0138(11) 0.0270(12) -0.0016(9) -0.0027(9) 0.0030(9)
C16 0.0205(10) 0.0158(11) 0.0263(12) 0.0032(9) -0.0007(8) 0.0014(9)
C15 0.0173(9) 0.0181(11) 0.0191(10) 0.0007(8) 0.0008(8) 0.0012(9)
C4 0.0194(10) 0.0270(13) 0.0174(10) 0.0051(9) 0.0009(8) 0.0007(9)
C3 0.0173(10) 0.0446(16) 0.0140(10) 0.0069(10) 0.0026(8) -0.0003(10)
C2 0.0174(10) 0.0438(16) 0.0130(10) -0.0053(10) 0.0011(8) 0.0059(10)
C1 0.0184(9) 0.0304(13) 0.0164(10) -0.0034(9) -0.0003(8) 0.0029(10)

loop_
_atom_type_symbol
_atom_type_description
_atom_type_scat_dispersion_real
_atom_type_scat_dispersion_imag
_atom_type_scat_source
C C 0.0033 0.0016 'International Tables Vol C Tables 4.2.6.8 and 6.1.1.4'
H H 0.0000 0.0000 'International Tables Vol C Tables 4.2.6.8 and 6.1.1.4'
N N 0.0061 0.0033 'International Tables Vol C Tables 4.2.6.8 and 6.1.1.4'
F F 0.0171 0.0103 'International Tables Vol C Tables 4.2.6.8 and 6.1.1.4'
Ag Ag -0.8971 1.1015 'International Tables Vol C Tables 4.2.6.8 and 6.1.1.4'
Sb Sb -0.5866 1.5461 'International Tables Vol C Tables 4.2.6.8 and 6.1.1.4'

loop_
_geom_angle_atom_site_label_1
_geom_angle_atom_site_label_2
_geom_angle_atom_site_label_3
_geom_angle
_geom_angle_site_symmetry_1
_geom_angle_site_symmetry_3
_geom_angle_publ_flag
F6 Sb1 F4 90.52(7) . . ?
F6 Sb1 F2 178.65(7) . . ?
F4 Sb1 F2 90.48(6) . . ?
F6 Sb1 F1 90.34(8) . . ?
F4 Sb1 F1 90.26(7) . . ?
F2 Sb1 F1 90.56(7) . . ?
F6 Sb1 F5 90.53(7) . . ?
F4 Sb1 F5 178.75(7) . . ?
F2 Sb1 F5 88.46(7) . . ?
F1 Sb1 F5 90.42(7) . . ?
F6 Sb1 F3 90.08(7) . . ?
F4 Sb1 F3 89.57(6) . . ?
F2 Sb1 F3 89.02(7) . . ?
F1 Sb1 F3 179.54(7) . . ?
F5 Sb1 F3 89.75(7) . . ?
N1 Ag1 N5 154.40(7) . . ?
N1 Ag1 N3 70.38(6) . . ?
N5 Ag1 N3 135.20(6) . . ?
N1 Ag1 N4 134.45(7) . . ?
N5 Ag1 N4 70.76(6) . . ?
N3 Ag1 N4 64.72(6) . . ?
C1 N1 C5 117.9(2) . . ?
C1 N1 Ag1 122.71(16) . . ?
C5 N1 Ag1 119.27(14) . . ?
C18 N5 C14 118.04(19) . . ?
C18 N5 Ag1 123.13(15) . . ?
C14 N5 Ag1 118.37(15) . . ?
N1 C5 C4 122.4(2) . . ?
N1 C5 C6 117.59(19) . . ?
C4 C5 C6 120.0(2) . . ?
N3 C6 C5 117.8(2) . . ?
N3 C6 H1 121.1 . . ?
C5 C6 H1 121.1 . . ?
C6 N3 C7 122.3(2) . . ?
C6 N3 Ag1 113.71(15) . . ?
C7 N3 Ag1 122.15(14) . . ?
C8 C7 C12 119.65(19) . . ?
C8 C7 N3 125.22(19) . . ?
C12 C7 N3 115.09(19) . . ?
C9 C8 C7 120.1(2) . . ?
C9 C8 H10 120.0 . . ?
C7 C8 H10 120.0 . . ?
C8 C9 C10 120.2(2) . . ?
C8 C9 H9 119.9 . . ?
C10 C9 H9 119.9 . . ?
C11 C10 C9 120.5(2) . . ?
C11 C10 H8 119.8 . . ?
C9 C10 H8 119.8 . . ?
C10 C11 C12 120.0(2) . . ?
C10 C11 H7 120.0 . . ?
C12 C11 H7 120.0 . . ?
C11 C12 C7 119.4(2) . . ?
C11 C12 N4 124.40(19) . . ?
C7 C12 N4 116.17(18) . . ?
C13 N4 C12 124.22(18) . . ?
C13 N4 Ag1 113.56(14) . . ?
C12 N4 Ag1 121.85(13) . . ?
N4 C13 C14 118.94(19) . . ?
N4 C13 H6 120.5 . . ?
C14 C13 H6 120.5 . . ?
N5 C14 C15 122.0(2) . . ?
N5 C14 C13 117.93(19) . . ?
C15 C14 C13 120.09(19) . . ?
N5 C18 C17 122.9(2) . . ?
N5 C18 H5 118.5 . . ?
C17 C18 H5 118.5 . . ?
C16 C17 C18 119.0(2) . . ?
C16 C17 H4 120.5 . . ?
C18 C17 H4 120.5 . . ?
C17 C16 C15 118.6(2) . . ?
C17 C16 H3 120.7 . . ?
C15 C16 H3 120.7 . . ?
C14 C15 C16 119.4(2) . . ?
C14 C15 H2 120.3 . . ?
C16 C15 H2 120.3 . . ?
C5 C4 C3 118.7(2) . . ?
C5 C4 H14 120.7 . . ?
C3 C4 H14 120.7 . . ?
C2 C3 C4 119.0(2) . . ?
C2 C3 H11 120.5 . . ?
C4 C3 H11 120.5 . . ?
C3 C2 C1 119.0(2) . . ?
C3 C2 H12 120.5 . . ?
C1 C2 H12 120.5 . . ?
N1 C1 C2 122.9(2) . . ?
N1 C1 H13 118.5 . . ?
C2 C1 H13 118.5 . . ?

loop_
_geom_bond_atom_site_label_1
_geom_bond_atom_site_label_2
_geom_bond_distance
_geom_bond_site_symmetry_2
_geom_bond_publ_flag
Sb1 F6 1.8619(15) . ?
Sb1 F4 1.8703(13) . ?
Sb1 F2 1.8716(14) . ?
Sb1 F1 1.8723(14) . ?
Sb1 F5 1.8748(14) . ?
Sb1 F3 1.8757(14) . ?
Ag1 N1 2.2403(18) . ?
Ag1 N5 2.2453(19) . ?
Ag1 N3 2.457(2) . ?
Ag1 N4 2.4637(17) . ?
N1 C1 1.336(3) . ?
N1 C5 1.351(3) . ?
N5 C18 1.337(3) . ?
N5 C14 1.356(3) . ?
C5 C4 1.388(3) . ?
C5 C6 1.479(3) . ?
C6 N3 1.284(3) . ?
C6 H1 0.9500 . ?
N3 C7 1.424(3) . ?
C7 C8 1.400(3) . ?
C7 C12 1.408(3) . ?
C8 C9 1.383(3) . ?
C8 H10 0.9500 . ?
C9 C10 1.391(3) . ?
C9 H9 0.9500 . ?
C10 C11 1.384(3) . ?
C10 H8 0.9500 . ?
C11 C12 1.399(3) . ?
C11 H7 0.9500 . ?
C12 N4 1.411(3) . ?
N4 C13 1.270(3) . ?
C13 C14 1.476(3) . ?
C13 H6 0.9500 . ?
C14 C15 1.384(3) . ?
C18 C17 1.387(3) . ?
C18 H5 0.9500 . ?
C17 C16 1.379(3) . ?
C17 H4 0.9500 . ?
C16 C15 1.391(3) . ?
C16 H3 0.9500 . ?
C15 H2 0.9500 . ?
C4 C3 1.392(3) . ?
C4 H14 0.9500 . ?
C3 C2 1.372(4) . ?
C3 H11 0.9500 . ?
C2 C1 1.390(3) . ?
C2 H12 0.9500 . ?
C1 H13 0.9500 . ?

loop_
_geom_torsion_atom_site_label_1
_geom_torsion_atom_site_label_2
_geom_torsion_atom_site_label_3
_geom_torsion_atom_site_label_4
_geom_torsion
_geom_torsion_site_symmetry_1
_geom_torsion_site_symmetry_2
_geom_torsion_site_symmetry_3
_geom_torsion_site_symmetry_4
_geom_torsion_publ_flag
C1 N1 C5 C4 0.4(3) . . . . ?
Ag1 N1 C5 C4 176.57(15) . . . . ?
C1 N1 C5 C6 -178.80(18) . . . . ?
Ag1 N1 C5 C6 -2.6(2) . . . . ?
N1 C5 C6 N3 10.8(3) . . . . ?
C4 C5 C6 N3 -168.37(19) . . . . ?
C5 C6 N3 C7 -177.39(17) . . . . ?
C5 C6 N3 Ag1 -12.6(2) . . . . ?
C6 N3 C7 C8 -20.4(3) . . . . ?
Ag1 N3 C7 C8 176.02(15) . . . . ?
C6 N3 C7 C12 161.71(19) . . . . ?
Ag1 N3 C7 C12 -1.8(2) . . . . ?
C12 C7 C8 C9 -2.7(3) . . . . ?
N3 C7 C8 C9 179.58(19) . . . . ?
C7 C8 C9 C10 -0.4(3) . . . . ?
C8 C9 C10 C11 2.3(3) . . . . ?
C9 C10 C11 C12 -1.1(3) . . . . ?
C10 C11 C12 C7 -2.0(3) . . . . ?
C10 C11 C12 N4 178.30(19) . . . . ?
C8 C7 C12 C11 3.9(3) . . . . ?
N3 C7 C12 C11 -178.16(17) . . . . ?
C8 C7 C12 N4 -176.42(18) . . . . ?
N3 C7 C12 N4 1.5(3) . . . . ?
C11 C12 N4 C13 -8.4(3) . . . . ?
C7 C12 N4 C13 171.90(19) . . . . ?
C11 C12 N4 Ag1 179.02(15) . . . . ?
C7 C12 N4 Ag1 -0.7(2) . . . . ?
C12 N4 C13 C14 -178.32(17) . . . . ?
Ag1 N4 C13 C14 -5.2(2) . . . . ?
C18 N5 C14 C15 0.8(3) . . . . ?
Ag1 N5 C14 C15 173.27(15) . . . . ?
C18 N5 C14 C13 -178.98(18) . . . . ?
Ag1 N5 C14 C13 -6.5(2) . . . . ?
N4 C13 C14 N5 8.0(3) . . . . ?
N4 C13 C14 C15 -171.78(19) . . . . ?
C14 N5 C18 C17 0.5(3) . . . . ?
Ag1 N5 C18 C17 -171.55(16) . . . . ?
N5 C18 C17 C16 -0.8(3) . . . . ?
C18 C17 C16 C15 -0.2(3) . . . . ?
N5 C14 C15 C16 -1.8(3) . . . . ?
C13 C14 C15 C16 178.00(19) . . . . ?
C17 C16 C15 C14 1.4(3) . . . . ?
N1 C5 C4 C3 -2.2(3) . . . . ?
C6 C5 C4 C3 176.95(19) . . . . ?
C5 C4 C3 C2 2.1(3) . . . . ?
C4 C3 C2 C1 -0.3(3) . . . . ?
C5 N1 C1 C2 1.6(3) . . . . ?
Ag1 N1 C1 C2 -174.48(16) . . . . ?
C3 C2 C1 N1 -1.6(3) . . . . ?
